data_7057377
loop_
_publ_author_name
'Kobra, Khadijatul'
'O&#x2019;Donnell, Shaun'
'Ferrari, Andrew'
'McMillen, Colin D.'
'Pennington, William T.'

_publ_section_title
;
 Halogen bonding and triiodide asymmetry in cocrystals of
 triphenylmethylphosphonium triiodide with organoiodines
;
_journal_issue 13
_journal_name_full 'New Journal of Chemistry'
_journal_page_first 10518
_journal_paper_doi 10.1039/C8NJ01373J
_journal_volume 42
_journal_year 2018
_chemical_formula_sum 'C31 H18 F8 I7 P'
_chemical_formula_weight 1461.72
_space_group_crystal_system monoclinic
_space_group_IT_number 14
_space_group_name_Hall '-P 2ybc'
_space_group_name_H-M_alt 'P 1 21/c 1'
_symmetry_space_group_name_Hall '-P 2ybc'
_symmetry_space_group_name_H-M 'P 1 21/c 1'
_atom_sites_solution_hydrogens geom
_atom_sites_solution_primary dual
_atom_sites_solution_secondary difmap
_audit_creation_method SHELXL-2014/7
_audit_update_record
;
2018-03-19 deposited with the CCDC.
2018-04-27 downloaded from the CCDC.
;
_cell_angle_alpha 90
_cell_angle_beta 112.693(2)
_cell_angle_gamma 90
_cell_formula_units_Z 4
_cell_length_a 17.5541(8)
_cell_length_b 11.6207(5)
_cell_length_c 19.9618(9)
_cell_measurement_reflns_used 9907
_cell_measurement_temperature 100(2)
_cell_measurement_theta_max 30.56
_cell_measurement_theta_min 2.72
_cell_volume 3756.8(3)
_computing_cell_refinement 'Bruker SAINT'
_computing_data_collection 'Bruker APEX3'
_computing_data_reduction 'Bruker SAINT'
_computing_molecular_graphics 'Bruker SHELXTL'
_computing_publication_material 'Bruker SHELXTL'
_computing_structure_refinement 'SHELXL-2014 (Sheldrick 2014)'
_computing_structure_solution 'SHELXT-2014 (Sheldrick 2014)'
_diffrn_ambient_temperature 100(2)
_diffrn_measured_fraction_theta_full 0.999
_diffrn_measured_fraction_theta_max 0.999
_diffrn_measurement_device_type 'Bruker D8 Venture Photon 100'
_diffrn_measurement_method '\f and \w scans'
_diffrn_radiation_type MoK\a
_diffrn_radiation_wavelength 0.71073
_diffrn_reflns_av_R_equivalents 0.0446
_diffrn_reflns_av_unetI/netI 0.0171
_diffrn_reflns_Laue_measured_fraction_full 0.999
_diffrn_reflns_Laue_measured_fraction_max 0.999
_diffrn_reflns_limit_h_max 22
_diffrn_reflns_limit_h_min -22
_diffrn_reflns_limit_k_max 14
_diffrn_reflns_limit_k_min -14
_diffrn_reflns_limit_l_max 25
_diffrn_reflns_limit_l_min -25
_diffrn_reflns_number 105272
_diffrn_reflns_point_group_measured_fraction_full 0.999
_diffrn_reflns_point_group_measured_fraction_max 0.999
_diffrn_reflns_theta_full 25.242
_diffrn_reflns_theta_max 26.499
_diffrn_reflns_theta_min 2.157
_diffrn_source 'Incoatec I\mS'
_exptl_absorpt_coefficient_mu 5.888
_exptl_absorpt_correction_T_max 1.0000
_exptl_absorpt_correction_T_min 0.5715
_exptl_absorpt_correction_type multi-scan
_exptl_absorpt_process_details 'SADABS, Bruker'
_exptl_crystal_colour red-orange
_exptl_crystal_density_diffrn 2.584
_exptl_crystal_description tabular
_exptl_crystal_F_000 2648
_exptl_crystal_size_max 0.376
_exptl_crystal_size_mid 0.244
_exptl_crystal_size_min 0.079
_refine_diff_density_max 1.088
_refine_diff_density_min -1.593
_refine_diff_density_rms 0.137
_refine_ls_extinction_method none
_refine_ls_goodness_of_fit_ref 1.194
_refine_ls_hydrogen_treatment constr
_refine_ls_matrix_type full
_refine_ls_number_parameters 424
_refine_ls_number_reflns 7781
_refine_ls_number_restraints 0
_refine_ls_restrained_S_all 1.194
_refine_ls_R_factor_all 0.0206
_refine_ls_R_factor_gt 0.0187
_refine_ls_shift/su_max 0.002
_refine_ls_shift/su_mean 0.000
_refine_ls_structure_factor_coef Fsqd
_refine_ls_weighting_details 'w=1/[\s^2^(Fo^2^)+(0.0156P)^2^+5.2563P] where P=(Fo^2^+2Fc^2^)/3'
_refine_ls_weighting_scheme calc
_refine_ls_wR_factor_gt 0.0426
_refine_ls_wR_factor_ref 0.0432
_reflns_Friedel_coverage 0.000
_reflns_number_gt 7412
_reflns_number_total 7781
_reflns_threshold_expression 'I > 2\s(I)'
_cod_data_source_file c8nj01373j2.cif
_cod_data_source_block d8-0534_a
_cod_depositor_comments 'Adding full bibliography for 7057373--7057377.cif.'
_cod_database_code 7057377
_shelx_shelxl_version_number 2014/7
_shelx_space_group_comment
;
The symmetry employed for this shelxl refinement is uniquely defined
by the following loop, which should always be used as a source of
symmetry information in preference to the above space-group names.
They are only intended as comments.
;
_shelx_estimated_absorpt_t_min 0.216
_shelx_estimated_absorpt_t_max 0.653

loop_
_space_group_symop_operation_xyz
'x, y, z'
'-x, y+1/2, -z+1/2'
'-x, -y, -z'
'x, -y-1/2, z-1/2'

loop_
_atom_site_label
_atom_site_type_symbol
_atom_site_fract_x
_atom_site_fract_y
_atom_site_fract_z
_atom_site_U_iso_or_equiv
_atom_site_adp_type
_atom_site_occupancy
_atom_site_site_symmetry_order
_atom_site_calc_flag
_atom_site_refinement_flags_posn
_atom_site_refinement_flags_adp
I1 I -0.00796(2) 0.81451(2) 0.44568(2) 0.01375(4) Uani 1 1 d . .
I2 I -0.17748(2) 0.87752(2) 0.41792(2) 0.01729(5) Uani 1 1 d . .
I3 I 0.16358(2) 0.75509(2) 0.47147(2) 0.01852(5) Uani 1 1 d . .
I4 I 0.33770(2) 0.62262(2) 0.59441(2) 0.01471(4) Uani 1 1 d . .
I5 I 0.35711(2) 0.31478(2) 0.64559(2) 0.01616(4) Uani 1 1 d . .
I6 I 0.61365(2) 1.05015(2) 0.44160(2) 0.02819(5) Uani 1 1 d . .
I7 I 0.39418(2) 0.99694(2) 0.32604(2) 0.02810(5) Uani 1 1 d . .
P1 P 0.91913(4) 0.85104(6) 0.69637(4) 0.01079(13) Uani 1 1 d . .
F1 F 0.54606(11) 0.27225(14) 0.73488(10) 0.0224(4) Uani 1 1 d . .
F2 F 0.67985(11) 0.40706(16) 0.77366(10) 0.0267(4) Uani 1 1 d . .
F3 F 0.66576(10) 0.63059(15) 0.72955(10) 0.0240(4) Uani 1 1 d . .
F4 F 0.51751(10) 0.72003(14) 0.65228(9) 0.0198(4) Uani 1 1 d . .
F5 F 0.35235(12) 0.75445(16) 0.37029(11) 0.0306(4) Uani 1 1 d . .
F6 F 0.43895(13) 0.59882(15) 0.46874(11) 0.0317(4) Uani 1 1 d . .
F7 F 0.59828(12) 0.64229(16) 0.55774(10) 0.0315(4) Uani 1 1 d . .
F8 F 0.67061(11) 0.83985(17) 0.54538(11) 0.0305(4) Uani 1 1 d . .
C1 C 1.02235(17) 0.8192(2) 0.70458(14) 0.0121(5) Uani 1 1 d . .
C2 C 1.05021(18) 0.8518(2) 0.65083(15) 0.0157(6) Uani 1 1 d . .
H2A H 1.0166 0.8984 0.6115 0.019 Uiso 1 1 calc R U
C3 C 1.12730(18) 0.8158(2) 0.65493(16) 0.0183(6) Uani 1 1 d . .
H3A H 1.1464 0.8374 0.6182 0.022 Uiso 1 1 calc R U
C4 C 1.17634(18) 0.7482(2) 0.71291(16) 0.0180(6) Uani 1 1 d . .
H4A H 1.2288 0.7226 0.7154 0.022 Uiso 1 1 calc R U
C5 C 1.14926(18) 0.7178(2) 0.76722(16) 0.0178(6) Uani 1 1 d . .
H5A H 1.1837 0.6732 0.8073 0.021 Uiso 1 1 calc R U
C6 C 1.07220(17) 0.7523(2) 0.76314(15) 0.0145(5) Uani 1 1 d . .
H6A H 1.0533 0.7305 0.8000 0.017 Uiso 1 1 calc R U
C7 C 0.92023(17) 0.9094(2) 0.77976(14) 0.0120(5) Uani 1 1 d . .
C8 C 0.98993(17) 0.9673(2) 0.82689(14) 0.0140(5) Uani 1 1 d . .
H8A H 1.0388 0.9691 0.8172 0.017 Uiso 1 1 calc R U
C9 C 0.98783(18) 1.0224(2) 0.88794(15) 0.0174(6) Uani 1 1 d . .
H9A H 1.0353 1.0618 0.9200 0.021 Uiso 1 1 calc R U
C10 C 0.91651(19) 1.0200(2) 0.90207(15) 0.0175(6) Uani 1 1 d . .
H10A H 0.9150 1.0580 0.9437 0.021 Uiso 1 1 calc R U
C11 C 0.84738(19) 0.9621(2) 0.85540(16) 0.0187(6) Uani 1 1 d . .
H11A H 0.7988 0.9604 0.8655 0.022 Uiso 1 1 calc R U
C12 C 0.84816(17) 0.9070(2) 0.79430(16) 0.0159(6) Uani 1 1 d . .
H12A H 0.8004 0.8678 0.7625 0.019 Uiso 1 1 calc R U
C13 C 0.86079(16) 0.7201(2) 0.67297(15) 0.0121(5) Uani 1 1 d . .
C14 C 0.82679(17) 0.6861(2) 0.59993(15) 0.0165(6) Uani 1 1 d . .
H14A H 0.8308 0.7351 0.5633 0.020 Uiso 1 1 calc R U
C15 C 0.78733(19) 0.5809(3) 0.58146(16) 0.0219(6) Uani 1 1 d . .
H15A H 0.7640 0.5578 0.5320 0.026 Uiso 1 1 calc R U
C16 C 0.78164(18) 0.5092(2) 0.63473(17) 0.0199(6) Uani 1 1 d . .
H16A H 0.7547 0.4369 0.6217 0.024 Uiso 1 1 calc R U
C17 C 0.81510(17) 0.5424(2) 0.70714(16) 0.0171(6) Uani 1 1 d . .
H17A H 0.8105 0.4932 0.7434 0.021 Uiso 1 1 calc R U
C18 C 0.85526(17) 0.6475(2) 0.72658(15) 0.0136(5) Uani 1 1 d . .
H18A H 0.8789 0.6699 0.7762 0.016 Uiso 1 1 calc R U
C19 C 0.87331(19) 0.9551(2) 0.62624(15) 0.0170(6) Uani 1 1 d . .
H19A H 0.8721 0.9248 0.5800 0.025 Uiso 1 1 calc R U
H19B H 0.8168 0.9714 0.6219 0.025 Uiso 1 1 calc R U
H19C H 0.9059 1.0262 0.6383 0.025 Uiso 1 1 calc R U
C20 C 0.45112(17) 0.5425(2) 0.65273(14) 0.0136(5) Uani 1 1 d . .
C21 C 0.45834(17) 0.4264(2) 0.67308(14) 0.0141(5) Uani 1 1 d . .
C22 C 0.53610(18) 0.3830(2) 0.71392(15) 0.0152(6) Uani 1 1 d . .
C23 C 0.60582(17) 0.4511(3) 0.73388(15) 0.0177(6) Uani 1 1 d . .
C24 C 0.59887(17) 0.5646(3) 0.71235(15) 0.0168(6) Uani 1 1 d . .
C25 C 0.52166(17) 0.6093(2) 0.67223(15) 0.0139(5) Uani 1 1 d . .
C26 C 0.54853(19) 0.9044(2) 0.45033(16) 0.0175(6) Uani 1 1 d . .
C27 C 0.46695(19) 0.8825(2) 0.40558(15) 0.0168(6) Uani 1 1 d . .
C28 C 0.43139(19) 0.7796(3) 0.41293(16) 0.0200(6) Uani 1 1 d . .
C29 C 0.4746(2) 0.6986(2) 0.46361(17) 0.0212(6) Uani 1 1 d . .
C30 C 0.5553(2) 0.7208(3) 0.50854(16) 0.0208(6) Uani 1 1 d . .
C31 C 0.59115(19) 0.8226(3) 0.50176(17) 0.0206(6) Uani 1 1 d . .

loop_
_atom_site_aniso_label
_atom_site_aniso_U_11
_atom_site_aniso_U_22
_atom_site_aniso_U_33
_atom_site_aniso_U_23
_atom_site_aniso_U_13
_atom_site_aniso_U_12
I1 0.01510(9) 0.01401(9) 0.01005(8) 0.00039(6) 0.00256(7) 0.00026(7)
I2 0.01499(9) 0.02126(9) 0.01517(9) -0.00003(7) 0.00533(7) -0.00025(7)
I3 0.01603(9) 0.02243(10) 0.01505(9) 0.00455(7) 0.00374(7) 0.00656(7)
I4 0.01045(9) 0.01354(9) 0.01683(9) 0.00194(7) 0.00161(7) 0.00155(6)
I5 0.01750(9) 0.01249(9) 0.02023(9) -0.00072(7) 0.00920(7) -0.00077(7)
I6 0.03602(12) 0.01812(10) 0.04038(12) -0.00398(9) 0.02572(10) -0.00718(9)
I7 0.03767(12) 0.02449(11) 0.02073(10) 0.00711(8) 0.00972(9) 0.01005(9)
P1 0.0123(3) 0.0095(3) 0.0098(3) 0.0004(2) 0.0034(3) -0.0007(3)
F1 0.0252(9) 0.0150(8) 0.0274(9) 0.0081(7) 0.0106(8) 0.0094(7)
F2 0.0148(9) 0.0295(10) 0.0302(10) 0.0034(8) 0.0025(8) 0.0116(8)
F3 0.0107(8) 0.0277(10) 0.0315(10) -0.0059(8) 0.0058(7) -0.0026(7)
F4 0.0170(8) 0.0126(8) 0.0292(9) 0.0024(7) 0.0083(7) -0.0008(7)
F5 0.0244(10) 0.0305(10) 0.0319(10) -0.0024(8) 0.0053(8) -0.0054(8)
F6 0.0383(11) 0.0164(9) 0.0468(12) 0.0063(8) 0.0236(10) -0.0034(8)
F7 0.0375(11) 0.0268(10) 0.0320(11) 0.0150(8) 0.0154(9) 0.0142(9)
F8 0.0184(9) 0.0335(10) 0.0358(11) -0.0022(9) 0.0061(8) 0.0043(8)
C1 0.0127(13) 0.0103(12) 0.0130(13) -0.0029(10) 0.0046(11) -0.0017(10)
C2 0.0219(15) 0.0133(13) 0.0123(13) -0.0016(10) 0.0070(11) -0.0023(11)
C3 0.0224(15) 0.0171(14) 0.0208(14) -0.0058(11) 0.0140(12) -0.0061(12)
C4 0.0151(14) 0.0144(13) 0.0267(15) -0.0077(12) 0.0105(12) -0.0038(11)
C5 0.0145(14) 0.0149(13) 0.0221(15) -0.0007(11) 0.0048(12) -0.0002(11)
C6 0.0153(14) 0.0148(13) 0.0146(13) 0.0003(10) 0.0071(11) -0.0023(11)
C7 0.0135(13) 0.0094(12) 0.0126(12) 0.0012(10) 0.0043(11) 0.0004(10)
C8 0.0131(13) 0.0145(13) 0.0146(13) 0.0024(11) 0.0056(11) -0.0011(11)
C9 0.0208(15) 0.0151(13) 0.0149(13) -0.0009(11) 0.0055(12) -0.0032(11)
C10 0.0247(16) 0.0140(13) 0.0155(14) -0.0007(11) 0.0096(12) 0.0029(12)
C11 0.0190(15) 0.0175(14) 0.0230(15) 0.0006(12) 0.0118(12) 0.0016(12)
C12 0.0113(13) 0.0141(13) 0.0216(14) -0.0013(11) 0.0056(11) 0.0011(11)
C13 0.0097(12) 0.0105(12) 0.0152(13) 0.0011(10) 0.0038(10) 0.0009(10)
C14 0.0156(14) 0.0179(14) 0.0130(13) -0.0003(11) 0.0023(11) -0.0004(11)
C15 0.0210(15) 0.0192(15) 0.0199(15) -0.0075(12) 0.0018(12) -0.0005(12)
C16 0.0136(14) 0.0124(13) 0.0307(16) -0.0044(12) 0.0052(12) -0.0023(11)
C17 0.0120(13) 0.0145(13) 0.0265(15) 0.0034(11) 0.0092(12) 0.0010(11)
C18 0.0123(13) 0.0146(13) 0.0130(13) 0.0003(10) 0.0038(11) 0.0024(11)
C19 0.0221(15) 0.0120(13) 0.0133(13) 0.0025(11) 0.0028(11) 0.0012(11)
C20 0.0113(13) 0.0173(13) 0.0122(12) -0.0001(10) 0.0045(10) 0.0024(11)
C21 0.0151(14) 0.0153(13) 0.0142(13) -0.0038(11) 0.0083(11) -0.0001(11)
C22 0.0190(14) 0.0124(13) 0.0154(13) 0.0024(10) 0.0079(11) 0.0058(11)
C23 0.0099(13) 0.0253(15) 0.0154(13) -0.0011(11) 0.0021(11) 0.0079(11)
C24 0.0111(13) 0.0217(15) 0.0179(14) -0.0051(11) 0.0058(11) -0.0019(11)
C25 0.0164(14) 0.0110(12) 0.0156(13) 0.0013(10) 0.0075(11) 0.0010(11)
C26 0.0242(16) 0.0134(13) 0.0221(14) -0.0022(11) 0.0168(13) -0.0003(12)
C27 0.0239(15) 0.0148(13) 0.0153(13) 0.0019(11) 0.0115(12) 0.0043(12)
C28 0.0211(15) 0.0200(14) 0.0208(15) -0.0031(12) 0.0103(12) -0.0005(12)
C29 0.0295(17) 0.0127(14) 0.0283(16) 0.0001(12) 0.0189(14) -0.0003(12)
C30 0.0269(16) 0.0187(14) 0.0206(15) 0.0063(12) 0.0135(13) 0.0100(13)
C31 0.0176(15) 0.0221(15) 0.0233(15) -0.0031(12) 0.0093(13) 0.0038(12)

loop_
_atom_type_symbol
_atom_type_description
_atom_type_scat_dispersion_real
_atom_type_scat_dispersion_imag
_atom_type_scat_source
C C 0.0033 0.0016 'International Tables Vol C Tables 4.2.6.8 and 6.1.1.4'
H H 0.0000 0.0000 'International Tables Vol C Tables 4.2.6.8 and 6.1.1.4'
F F 0.0171 0.0103 'International Tables Vol C Tables 4.2.6.8 and 6.1.1.4'
P P 0.1023 0.0942 'International Tables Vol C Tables 4.2.6.8 and 6.1.1.4'
I I -0.4742 1.8119 'International Tables Vol C Tables 4.2.6.8 and 6.1.1.4'

loop_
_geom_angle_atom_site_label_1
_geom_angle_atom_site_label_2
_geom_angle_atom_site_label_3
_geom_angle
_geom_angle_site_symmetry_1
_geom_angle_site_symmetry_3
I2 I1 I3 178.669(8) . .
I2 I1 I1 74.669(6) . 3_576
I3 I1 I1 104.827(7) . 3_576
I2 I1 I2 109.536(6) . 3_576
I3 I1 I2 69.968(6) . 3_576
I1 I1 I2 34.868(4) 3_576 3_576
I1 I2 I5 126.405(8) . 3_566
I1 I2 I6 159.708(7) . 1_455
I5 I2 I6 70.804(6) 3_566 1_455
I1 I2 I3 105.773(7) . 3_576
I5 I2 I3 126.076(6) 3_566 3_576
I6 I2 I3 55.473(4) 1_455 3_576
I1 I2 I1 70.464(6) . 3_576
I5 I2 I1 159.334(6) 3_566 3_576
I6 I2 I1 90.567(6) 1_455 3_576
I3 I2 I1 35.318(4) 3_576 3_576
I1 I3 I4 142.729(8) . .
I1 I3 I6 131.619(8) . 3_676
I4 I3 I6 61.744(6) . 3_676
I1 I3 I2 74.714(6) . 3_576
I4 I3 I2 101.344(6) . 3_576
I6 I3 I2 57.418(5) 3_676 3_576
C20 I4 C25 24.15(9) . .
C20 I4 C21 22.22(9) . .
C25 I4 C21 46.36(7) . .
C20 I4 F4 49.33(8) . .
C25 I4 F4 25.19(6) . .
C21 I4 F4 71.55(6) . .
C20 I4 I3 169.11(7) . .
C25 I4 I3 150.61(5) . .
C21 I4 I3 158.86(5) . .
F4 I4 I3 126.27(3) . .
C20 I4 I5 56.70(8) . .
C25 I4 I5 80.84(5) . .
C21 I4 I5 34.48(5) . .
F4 I4 I5 106.01(3) . .
I3 I4 I5 126.062(7) . .
C20 I4 I6 107.30(8) . 3_676
C25 I4 I6 83.17(5) . 3_676
C21 I4 I6 129.50(5) . 3_676
F4 I4 I6 57.98(3) . 3_676
I3 I4 I6 69.063(6) . 3_676
I5 I4 I6 163.767(7) . 3_676
C20 I4 I7 60.85(7) . 4_576
C25 I4 I7 71.90(5) . 4_576
C21 I4 I7 54.70(5) . 4_576
F4 I4 I7 86.68(3) . 4_576
I3 I4 I7 130.015(7) . 4_576
I5 I4 I7 57.593(5) . 4_576
I6 I4 I7 119.447(6) 3_676 4_576
C21 I5 C22 24.00(9) . .
C21 I5 C20 22.26(9) . .
C22 I5 C20 46.25(7) . .
C21 I5 F1 49.12(8) . .
C22 I5 F1 25.12(6) . .
C20 I5 F1 71.37(6) . .
C21 I5 F3 121.48(8) . 2_646
C22 I5 F3 103.28(6) . 2_646
C20 I5 F3 135.36(6) . 2_646
F1 I5 F3 83.29(4) . 2_646
C21 I5 I2 175.38(7) . 3_566
C22 I5 I2 157.67(5) . 3_566
C20 I5 I2 155.41(5) . 3_566
F1 I5 I2 132.77(3) . 3_566
F3 I5 I2 62.89(3) 2_646 3_566
C21 I5 I4 56.77(8) . .
C22 I5 I4 80.76(5) . .
C20 I5 I4 34.52(5) . .
F1 I5 I4 105.87(3) . .
F3 I5 I4 141.36(3) 2_646 .
I2 I5 I4 121.212(7) 3_566 .
C21 I5 I7 66.62(7) . 4_576
C22 I5 I7 70.91(5) . 4_576
C20 I5 I7 66.21(5) . 4_576
F1 I5 I7 78.93(3) . 4_576
F3 I5 I7 73.37(3) 2_646 4_576
I2 I5 I7 117.289(6) 3_566 4_576
I4 I5 I7 71.887(6) . 4_576
C26 I6 C31 24.29(10) . .
C26 I6 C27 21.94(10) . .
C31 I6 C27 46.21(8) . .
C26 I6 F8 49.64(9) . .
C31 I6 F8 25.36(7) . .
C27 I6 F8 71.57(6) . .
C26 I6 I7 56.26(8) . .
C31 I6 I7 80.54(6) . .
C27 I6 I7 34.34(5) . .
F8 I6 I7 105.90(4) . .
C26 I6 I4 160.50(8) . 3_676
C31 I6 I4 167.69(6) . 3_676
C27 I6 I4 140.46(5) . 3_676
F8 I6 I4 145.72(4) . 3_676
I7 I6 I4 106.759(7) . 3_676
C26 I6 I3 147.36(9) . 3_676
C31 I6 I3 123.22(6) . 3_676
C27 I6 I3 169.09(5) . 3_676
F8 I6 I3 97.89(4) . 3_676
I7 I6 I3 155.940(7) . 3_676
I4 I6 I3 49.194(4) 3_676 3_676
C26 I6 I2 98.40(8) . 1_655
C31 I6 I2 83.32(6) . 1_655
C27 I6 I2 110.20(5) . 1_655
F8 I6 I2 69.08(4) . 1_655
I7 I6 I2 124.903(7) . 1_655
I4 I6 I2 99.795(6) 3_676 1_655
I3 I6 I2 67.109(6) 3_676 1_655
C27 I7 C28 24.20(10) . .
C27 I7 C26 22.15(10) . .
C28 I7 C26 46.34(8) . .
C27 I7 F5 49.59(9) . .
C28 I7 F5 25.40(7) . .
C26 I7 F5 71.74(6) . .
C27 I7 I6 56.48(8) . .
C28 I7 I6 80.66(6) . .
C26 I7 I6 34.35(5) . .
F5 I7 I6 106.04(4) . .
C27 I7 I5 149.61(8) . 4_575
C28 I7 I5 153.78(6) . 4_575
C26 I7 I5 134.10(5) . 4_575
F5 I7 I5 139.88(4) . 4_575
I6 I7 I5 103.637(7) . 4_575
C27 I7 I4 114.04(8) . 4_575
C28 I7 I4 104.14(6) . 4_575
C26 I7 I4 119.40(5) . 4_575
F5 I7 I4 91.66(4) . 4_575
I6 I7 I4 116.761(7) . 4_575
I5 I7 I4 50.520(5) 4_575 4_575
C27 I7 I6 54.59(8) . 3_676
C28 I7 I6 54.22(6) . 3_676
C26 I7 I6 61.18(5) . 3_676
F5 I7 I6 61.25(4) . 3_676
I6 I7 I6 79.918(7) . 3_676
I5 I7 I6 151.746(6) 4_575 3_676
I4 I7 I6 152.085(7) 4_575 3_676
C19 P1 C7 108.17(13) . .
C19 P1 C13 109.32(13) . .
C7 P1 C13 111.34(13) . .
C19 P1 C1 110.13(14) . .
C7 P1 C1 110.18(13) . .
C13 P1 C1 107.70(12) . .
C22 F1 I5 71.97(14) . .
C24 F3 I5 102.03(15) . 2_656
C25 F4 I4 72.15(14) . .
C28 F5 I7 71.76(15) . .
C31 F8 I6 72.48(16) . .
C2 C1 C6 120.3(3) . .
C2 C1 P1 121.1(2) . .
C6 C1 P1 118.4(2) . .
C3 C2 C1 119.8(3) . .
C3 C2 H2A 120.1 . .
C1 C2 H2A 120.1 . .
C2 C3 C4 119.7(3) . .
C2 C3 H3A 120.1 . .
C4 C3 H3A 120.1 . .
C5 C4 C3 120.4(3) . .
C5 C4 H4A 119.8 . .
C3 C4 H4A 119.8 . .
C6 C5 C4 120.2(3) . .
C6 C5 H5A 119.9 . .
C4 C5 H5A 119.9 . .
C5 C6 C1 119.6(3) . .
C5 C6 H6A 120.2 . .
C1 C6 H6A 120.2 . .
C8 C7 C12 119.8(3) . .
C8 C7 P1 120.1(2) . .
C12 C7 P1 119.8(2) . .
C9 C8 C7 120.0(3) . .
C9 C8 H8A 120.0 . .
C7 C8 H8A 120.0 . .
C10 C9 C8 120.1(3) . .
C10 C9 H9A 120.0 . .
C8 C9 H9A 120.0 . .
C9 C10 C11 119.9(3) . .
C9 C10 H10A 120.1 . .
C11 C10 H10A 120.1 . .
C12 C11 C10 120.9(3) . .
C12 C11 H11A 119.5 . .
C10 C11 H11A 119.5 . .
C11 C12 C7 119.3(3) . .
C11 C12 H12A 120.3 . .
C7 C12 H12A 120.3 . .
C18 C13 C14 120.0(3) . .
C18 C13 P1 121.0(2) . .
C14 C13 P1 118.7(2) . .
C15 C14 C13 119.6(3) . .
C15 C14 H14A 120.2 . .
C13 C14 H14A 120.2 . .
C14 C15 C16 120.3(3) . .
C14 C15 H15A 119.9 . .
C16 C15 H15A 119.9 . .
C15 C16 C17 120.3(3) . .
C15 C16 H16A 119.8 . .
C17 C16 H16A 119.8 . .
C16 C17 C18 120.0(3) . .
C16 C17 H17A 120.0 . .
C18 C17 H17A 120.0 . .
C17 C18 C13 119.7(3) . .
C17 C18 H18A 120.2 . .
C13 C18 H18A 120.2 . .
P1 C19 H19A 109.5 . .
P1 C19 H19B 109.5 . .
H19A C19 H19B 109.5 . .
P1 C19 H19C 109.5 . .
H19A C19 H19C 109.5 . .
H19B C19 H19C 109.5 . .
C25 C20 C21 119.2(3) . .
C25 C20 I4 117.5(2) . .
C21 C20 I4 123.3(2) . .
C25 C20 I5 153.67(19) . .
C21 C20 I5 34.52(14) . .
I4 C20 I5 88.79(9) . .
C22 C21 C20 118.7(3) . .
C22 C21 I5 118.1(2) . .
C20 C21 I5 123.2(2) . .
C22 C21 I4 153.1(2) . .
C20 C21 I4 34.49(14) . .
I5 C21 I4 88.75(9) . .
F1 C22 C23 117.7(2) . .
F1 C22 C21 120.8(3) . .
C23 C22 C21 121.5(3) . .
F1 C22 I5 82.91(15) . .
C23 C22 I5 159.4(2) . .
C21 C22 I5 37.89(14) . .
F2 C23 C24 120.1(3) . .
F2 C23 C22 120.1(3) . .
C24 C23 C22 119.8(3) . .
F3 C24 C23 120.5(3) . .
F3 C24 C25 120.2(3) . .
C23 C24 C25 119.3(3) . .
F4 C25 C24 117.5(2) . .
F4 C25 C20 120.9(2) . .
C24 C25 C20 121.6(3) . .
F4 C25 I4 82.66(14) . .
C24 C25 I4 159.8(2) . .
C20 C25 I4 38.31(14) . .
C31 C26 C27 118.6(3) . .
C31 C26 I6 117.5(2) . .
C27 C26 I6 123.9(2) . .
C31 C26 I7 153.1(2) . .
C27 C26 I7 34.54(14) . .
I6 C26 I7 89.39(10) . .
C28 C27 C26 119.1(3) . .
C28 C27 I7 117.6(2) . .
C26 C27 I7 123.3(2) . .
C28 C27 I6 153.1(2) . .
C26 C27 I6 34.19(14) . .
I7 C27 I6 89.18(9) . .
F5 C28 C29 117.1(3) . .
F5 C28 C27 121.1(3) . .
C29 C28 C27 121.8(3) . .
F5 C28 I7 82.85(16) . .
C29 C28 I7 160.0(2) . .
C27 C28 I7 38.22(15) . .
F6 C29 C28 120.5(3) . .
F6 C29 C30 120.4(3) . .
C28 C29 C30 119.1(3) . .
F7 C30 C31 120.6(3) . .
F7 C30 C29 119.8(3) . .
C31 C30 C29 119.6(3) . .
F8 C31 C30 117.8(3) . .
F8 C31 C26 120.4(3) . .
C30 C31 C26 121.8(3) . .
F8 C31 I6 82.16(16) . .
C30 C31 I6 159.8(2) . .
C26 C31 I6 38.25(15) . .

loop_
_geom_bond_atom_site_label_1
_geom_bond_atom_site_label_2
_geom_bond_distance
_geom_bond_site_symmetry_2
I1 I2 2.9027(3) .
I1 I3 2.9348(3) .
I1 I1 4.7852(4) 3_576
I1 I2 4.8968(3) 3_576
I2 I5 3.6689(3) 3_566
I2 I6 4.3622(3) 1_455
I2 I3 4.7693(3) 3_576
I2 I1 4.8968(3) 3_576
I3 I4 3.4565(3) .
I3 I6 4.2651(3) 3_676
I3 I2 4.7693(3) 3_576
I4 C20 2.097(3) .
I4 C25 2.999(3) .
I4 C21 3.095(3) .
I4 F4 3.1249(16) .
I4 I5 3.6997(3) .
I4 I6 4.0224(3) 3_676
I4 I7 4.5558(3) 4_576
I5 C21 2.095(3) .
I5 C22 3.009(3) .
I5 C20 3.093(3) .
I5 F1 3.1401(17) .
I5 F3 3.4246(18) 2_646
I5 I2 3.6688(3) 3_566
I5 I7 4.0469(3) 4_576
I6 C26 2.088(3) .
I6 C31 2.993(3) .
I6 C27 3.085(3) .
I6 F8 3.109(2) .
I6 I7 3.6998(4) .
I6 I4 4.0224(3) 3_676
I6 I3 4.2651(3) 3_676
I6 I2 4.3623(3) 1_655
I7 C27 2.087(3) .
I7 C28 2.990(3) .
I7 C26 3.077(3) .
I7 F5 3.1242(19) .
I7 I5 4.0470(3) 4_575
I7 I4 4.5558(3) 4_575
I7 I6 4.7249(4) 3_676
P1 C19 1.789(3) .
P1 C7 1.791(3) .
P1 C13 1.793(3) .
P1 C1 1.794(3) .
F1 C22 1.343(3) .
F2 C23 1.336(3) .
F3 C24 1.332(3) .
F3 I5 3.4246(18) 2_656
F4 C25 1.341(3) .
F5 C28 1.350(4) .
F6 C29 1.339(3) .
F7 C30 1.340(3) .
F8 C31 1.344(4) .
C1 C2 1.392(4) .
C1 C6 1.396(4) .
C2 C3 1.388(4) .
C2 H2A 0.9500 .
C3 C4 1.389(4) .
C3 H3A 0.9500 .
C4 C5 1.387(4) .
C4 H4A 0.9500 .
C5 C6 1.383(4) .
C5 H5A 0.9500 .
C6 H6A 0.9500 .
C7 C8 1.395(4) .
C7 C12 1.403(4) .
C8 C9 1.390(4) .
C8 H8A 0.9500 .
C9 C10 1.386(4) .
C9 H9A 0.9500 .
C10 C11 1.386(4) .
C10 H10A 0.9500 .
C11 C12 1.383(4) .
C11 H11A 0.9500 .
C12 H12A 0.9500 .
C13 C18 1.395(4) .
C13 C14 1.402(4) .
C14 C15 1.383(4) .
C14 H14A 0.9500 .
C15 C16 1.385(4) .
C15 H15A 0.9500 .
C16 C17 1.389(4) .
C16 H16A 0.9500 .
C17 C18 1.389(4) .
C17 H17A 0.9500 .
C18 H18A 0.9500 .
C19 H19A 0.9800 .
C19 H19B 0.9800 .
C19 H19C 0.9800 .
C20 C25 1.384(4) .
C20 C21 1.400(4) .
C21 C22 1.387(4) .
C22 C23 1.381(4) .
C23 C24 1.377(4) .
C24 C25 1.382(4) .
C26 C31 1.387(4) .
C26 C27 1.388(4) .
C27 C28 1.383(4) .
C28 C29 1.375(4) .
C29 C30 1.378(5) .
C30 C31 1.371(4) .
